data_7703623
loop_
_publ_author_name
'Xin, Xing'
'Hu, Na'
'Ma, Yuanyuan'
'Wang, Yali'
'Hou, Lin'
'Zhang, Heng'
'Han, Zhangang'

_publ_section_title
;
 Polyoxometalate-based crystalline materials as a highly sensitive
 electrochemical sensor for detecting trace Cr(vi).
;
_journal_issue 14
_journal_name_full 'Dalton transactions (Cambridge, England : 2003)'
_journal_page_first 4570
_journal_page_last 4577
_journal_paper_doi 10.1039/d0dt00446d
_journal_volume 49
_journal_year 2020
_chemical_formula_sum 'C104 H184 Fe2 Mo24 N16 O137 P16'
_chemical_formula_weight 6760.46
_space_group_crystal_system triclinic
_space_group_IT_number 2
_space_group_name_Hall '-P 1'
_space_group_name_H-M_alt 'P -1'
_atom_sites_solution_hydrogens mixed
_audit_creation_method SHELXL-2014
_audit_update_record
;
2019-08-15 deposited with the CCDC.	2020-02-26 downloaded from the CCDC.
;
_cell_angle_alpha 79.208(8)
_cell_angle_beta 81.821(8)
_cell_angle_gamma 70.161(7)
_cell_formula_units_Z 1
_cell_length_a 14.478(8)
_cell_length_b 15.038(9)
_cell_length_c 26.595(15)
_cell_measurement_reflns_used 8931
_cell_measurement_temperature 296(2)
_cell_measurement_theta_max 27.55
_cell_measurement_theta_min 2.50
_cell_volume 5331(5)
_computing_cell_refinement 'Bruker SMART'
_computing_data_collection 'Bruker SMART'
_computing_data_reduction 'Bruker SAINT'
_computing_molecular_graphics 'Bruker SHELXTL'
_computing_publication_material 'Bruker SHELXTL'
_computing_structure_refinement 'SHELXL-2014 (Sheldrick, 2014)'
_computing_structure_solution 'Bruker SHELXTL'
_diffrn_ambient_temperature 296(2)
_diffrn_measured_fraction_theta_full 0.958
_diffrn_measured_fraction_theta_max 0.984
_diffrn_measurement_device_type 'CCD area detector'
_diffrn_measurement_method 'phi and omega scans'
_diffrn_radiation_type MoK\a
_diffrn_radiation_wavelength 0.71073
_diffrn_reflns_av_R_equivalents 0.0307
_diffrn_reflns_av_unetI/netI 0.0541
_diffrn_reflns_Laue_measured_fraction_full 0.958
_diffrn_reflns_Laue_measured_fraction_max 0.984
_diffrn_reflns_limit_h_max 14
_diffrn_reflns_limit_h_min -17
_diffrn_reflns_limit_k_max 15
_diffrn_reflns_limit_k_min -17
_diffrn_reflns_limit_l_max 26
_diffrn_reflns_limit_l_min -31
_diffrn_reflns_number 26284
_diffrn_reflns_point_group_measured_fraction_full 0.958
_diffrn_reflns_point_group_measured_fraction_max 0.984
_diffrn_reflns_theta_full 25.242
_diffrn_reflns_theta_max 25.010
_diffrn_reflns_theta_min 1.456
_exptl_absorpt_coefficient_mu 1.719
_exptl_absorpt_correction_T_max 0.747
_exptl_absorpt_correction_T_min 0.704
_exptl_absorpt_correction_type multi-scan
_exptl_absorpt_process_details sadabs
_exptl_crystal_colour brown
_exptl_crystal_density_diffrn 2.106
_exptl_crystal_description block
_exptl_crystal_F_000 3318
_exptl_crystal_size_max 0.21
_exptl_crystal_size_mid 0.19
_exptl_crystal_size_min 0.17
_refine_diff_density_max 1.609
_refine_diff_density_min -1.270
_refine_diff_density_rms 0.154
_refine_ls_extinction_method none
_refine_ls_goodness_of_fit_ref 1.059
_refine_ls_hydrogen_treatment mixed
_refine_ls_matrix_type full
_refine_ls_number_parameters 1362
_refine_ls_number_reflns 18479
_refine_ls_number_restraints 0
_refine_ls_restrained_S_all 1.059
_refine_ls_R_factor_all 0.0467
_refine_ls_R_factor_gt 0.0429
_refine_ls_shift/su_max 0.001
_refine_ls_shift/su_mean 0.000
_refine_ls_structure_factor_coef Fsqd
_refine_ls_weighting_details 'w=1/[\s^2^(Fo^2^)+(0.0570P)^2^+17.0105P] where P=(Fo^2^+2Fc^2^)/3'
_refine_ls_weighting_scheme calc
_refine_ls_wR_factor_gt 0.1144
_refine_ls_wR_factor_ref 0.1177
_reflns_Friedel_coverage 0.000
_reflns_number_gt 16879
_reflns_number_total 18479
_reflns_threshold_expression 'I > 2\s(I)'
_cod_data_source_file d0dt00446d2.cif
_cod_data_source_block xx084_0m
_cod_depositor_comments 'Adding full bibliography for 7703622--7703623.cif.'
_cod_database_code 7703623
_shelx_space_group_comment
;
The symmetry employed for this shelxl refinement is uniquely defined
by the following loop, which should always be used as a source of
symmetry information in preference to the above space-group names.
They are only intended as comments.
;
_shelxl_version_number 2014-3

loop_
_space_group_symop_operation_xyz
'x, y, z'
'-x, -y, -z'

loop_
_atom_site_label
_atom_site_type_symbol
_atom_site_fract_x
_atom_site_fract_y
_atom_site_fract_z
_atom_site_U_iso_or_equiv
_atom_site_adp_type
_atom_site_occupancy
_atom_site_site_symmetry_order
_atom_site_calc_flag
_atom_site_refinement_flags_posn
_atom_site_refinement_flags_adp
_atom_site_refinement_flags_occupancy
_atom_site_disorder_assembly
_atom_site_disorder_group
Mo1 Mo 0.49622(3) 0.58941(3) 0.13108(2) 0.01952(10) Uani 1 1 d . . . . .
Mo2 Mo 0.67870(3) 0.48635(3) 0.10254(2) 0.02081(10) Uani 1 1 d . . . . .
Mo3 Mo 0.87624(3) -0.17555(3) 0.46934(2) 0.02526(11) Uani 1 1 d . . . . .
Mo4 Mo 0.59987(3) 0.22340(3) 0.06082(2) 0.02209(10) Uani 1 1 d . . . . .
Mo5 Mo 0.66407(3) 0.24229(3) -0.03797(2) 0.02168(10) Uani 1 1 d . . . . .
Mo6 Mo 0.23663(3) 0.48707(3) 0.03242(2) 0.02155(10) Uani 1 1 d . . . . .
Mo7 Mo 0.35310(3) 0.36526(3) 0.10138(2) 0.02002(10) Uani 1 1 d . . . . .
Mo8 Mo 0.95809(3) -0.10304(3) 0.38292(2) 0.02565(11) Uani 1 1 d . . . . .
Mo9 Mo 0.99953(3) 0.24045(3) 0.41455(2) 0.02477(11) Uani 1 1 d . . . . .
Mo10 Mo 0.80624(3) 0.07346(3) 0.61750(2) 0.02446(11) Uani 1 1 d . . . . .
Mo11 Mo 0.71346(3) 0.11928(3) 0.53142(2) 0.02700(11) Uani 1 1 d . . . . .
Mo12 Mo 0.82630(3) 0.21677(4) 0.41497(2) 0.02694(11) Uani 1 1 d . . . . .
Fe1 Fe 0.5000 0.5000 0.0000 0.0194(2) Uani 1 2 d S . P . .
Fe2 Fe 1.0000 0.0000 0.5000 0.0235(2) Uani 1 2 d S . P . .
P1 P 0.88426(10) -0.38035(10) 0.55116(6) 0.0290(3) Uani 1 1 d . . . . .
P2 P 0.85098(13) 0.19121(13) 0.70432(6) 0.0402(4) Uani 1 1 d . . . . .
P3 P 0.59054(11) 0.32896(12) 0.46115(6) 0.0342(3) Uani 1 1 d . . . . .
P4 P 0.89994(10) 0.51949(11) 0.06194(5) 0.0282(3) Uani 1 1 d . . . . .
P5 P 0.37651(10) 0.82240(10) 0.14716(5) 0.0251(3) Uani 1 1 d . . . . .
P6 P 0.59313(9) 0.70788(9) 0.02088(5) 0.0201(3) Uani 1 1 d . . . . .
P7 P 0.86138(10) 0.26219(10) 0.53430(5) 0.0250(3) Uani 1 1 d . . . . .
P8 P 0.44135(13) 0.12298(11) 0.14066(7) 0.0401(4) Uani 1 1 d . . . . .
O1 O 0.9570(3) 0.1230(3) 0.43886(13) 0.0267(8) Uani 1 1 d . . . . .
O2 O 0.5080(3) 0.3221(3) 0.11076(13) 0.0235(7) Uani 1 1 d . . . . .
H2C H 0.5167 0.3686 0.1070 0.011(13) Uiso 1 1 d R . . . .
O3 O 0.7994(3) 0.2263(3) 0.50213(14) 0.0303(8) Uani 1 1 d . . . . .
O4 O 0.5001(2) 0.7065(2) 0.05937(12) 0.0203(7) Uani 1 1 d . . . . .
O5 O 0.3746(2) 0.4715(2) 0.04661(12) 0.0211(7) Uani 1 1 d . . . . .
O6 O 0.5482(2) 0.5027(2) 0.07631(13) 0.0218(7) Uani 1 1 d . . . . .
O7 O 0.7450(3) 0.4166(3) 0.03614(13) 0.0258(8) Uani 1 1 d . . . . .
H7C H 0.7048 0.3881 0.0326 0.027(15) Uiso 1 1 d R . . . .
O8 O 0.8531(3) 0.0344(3) 0.54708(13) 0.0271(8) Uani 1 1 d . . . . .
O9 O 0.6757(2) 0.6087(3) 0.03099(13) 0.0234(7) Uani 1 1 d . . . . .
O10 O 0.5629(3) 0.7272(2) -0.03626(13) 0.0237(7) Uani 1 1 d . . . . .
O11 O 0.3547(2) 0.6357(2) 0.09895(13) 0.0225(7) Uani 1 1 d . . . . .
H11A H 0.3605 0.5827 0.0866 0.015(13) Uiso 1 1 d R . . . .
O12 O 0.6026(2) 0.3415(2) 0.01025(13) 0.0231(7) Uani 1 1 d . . . . .
O13 O 0.9311(3) -0.0656(3) 0.45406(13) 0.0269(8) Uani 1 1 d . . . . .
O14 O 0.9642(3) 0.2545(3) 0.50262(13) 0.0269(8) Uani 1 1 d . . . . .
O15 O 0.9568(3) 0.0077(3) 0.63547(13) 0.0271(8) Uani 1 1 d . . . . .
H15C H 0.9988 -0.0217 0.6099 0.10(3) Uiso 1 1 d R . . . .
O16 O 0.2335(3) 0.3646(3) 0.07381(14) 0.0300(8) Uani 1 1 d . . . . .
O17 O 0.6865(3) 0.1794(3) 0.59534(15) 0.0322(9) Uani 1 1 d . . . . .
O18 O 0.8832(3) 0.1885(3) 0.58628(13) 0.0260(8) Uani 1 1 d . . . . .
O19 O 0.8662(3) -0.1613(3) 0.54930(13) 0.0284(8) Uani 1 1 d . . . . .
H19C H 0.8763 -0.1110 0.5593 0.06(2) Uiso 1 1 d R . . . .
O20 O 0.6248(3) 0.1386(2) 0.00791(14) 0.0298(8) Uani 1 1 d . . . . .
O21 O 0.8777(3) 0.5219(3) 0.00515(15) 0.0392(10) Uani 1 1 d . . . . .
O22 O 0.7878(3) 0.2154(3) -0.03294(16) 0.0354(9) Uani 1 1 d . . . . .
O23 O 0.7609(3) 0.1085(3) 0.45157(14) 0.0310(8) Uani 1 1 d . . . . .
H23C H 0.8205 0.0528 0.4481 0.044(18) Uiso 1 1 d R . . . .
O24 O 0.4590(3) 0.8729(3) 0.13343(17) 0.0395(10) Uani 1 1 d . . . . .
H24 H 0.4333 0.9300 0.1235 0.059 Uiso 1 1 calc R U . . .
O25 O 0.8640(3) 0.3333(3) 0.40925(15) 0.0341(9) Uani 1 1 d . . . . .
O26 O 0.3117(3) 0.4214(3) 0.15487(14) 0.0325(9) Uani 1 1 d . . . . .
O27 O 0.5964(3) 0.2372(3) 0.50185(16) 0.0409(10) Uani 1 1 d . . . . .
O28 O 0.7889(3) 0.1413(3) 0.68390(15) 0.0368(9) Uani 1 1 d . . . . .
O29 O 0.9356(3) -0.2280(3) 0.40423(14) 0.0332(9) Uani 1 1 d . . . . .
O30 O 1.0464(3) 0.2262(3) 0.35201(15) 0.0362(9) Uani 1 1 d . . . . .
O31 O 0.1667(3) 0.5736(3) 0.06904(15) 0.0333(9) Uani 1 1 d . . . . .
O32 O 0.6343(3) 0.7872(3) 0.03003(15) 0.0354(9) Uani 1 1 d . . . . .
H32 H 0.6490 0.7768 0.0597 0.053 Uiso 1 1 calc R U . . .
O33 O 0.7646(3) -0.0173(3) 0.65063(15) 0.0361(9) Uani 1 1 d . . . . .
O34 O 0.4702(3) 0.5138(3) 0.18383(14) 0.0315(8) Uani 1 1 d . . . . .
O35 O 0.6784(3) 0.3079(3) 0.41778(16) 0.0429(11) Uani 1 1 d . . . . .
O36 O 0.6952(3) 0.3869(3) 0.14875(15) 0.0351(9) Uani 1 1 d . . . . .
O37 O 0.7531(3) -0.1181(3) 0.46000(16) 0.0396(10) Uani 1 1 d . . . . .
O38 O 0.3190(3) 0.8364(3) 0.09872(14) 0.0317(9) Uani 1 1 d . . . . .
O39 O 0.7092(3) 0.1909(3) 0.08932(16) 0.0354(9) Uani 1 1 d . . . . .
O40 O 0.8540(3) -0.0299(3) 0.35361(16) 0.0431(10) Uani 1 1 d . . . . .
O41 O 0.8646(3) -0.3101(3) 0.49922(16) 0.0418(10) Uani 1 1 d . . . . .
O42 O 0.7848(3) -0.3716(3) 0.58539(19) 0.0475(11) Uani 1 1 d . . . . .
H42 H 0.7467 -0.3837 0.5698 0.071 Uiso 1 1 calc R U . . .
O43 O 0.9572(3) -0.3597(3) 0.58235(15) 0.0335(9) Uani 1 1 d . . . . .
O44 O 0.9294(3) -0.4848(3) 0.53841(17) 0.0418(10) Uani 1 1 d . . . . .
H44A H 0.9402 -0.5225 0.5652 0.063 Uiso 1 1 calc R U . . .
O45 O 0.8333(3) 0.1973(3) 0.35214(15) 0.0404(10) Uani 1 1 d . . . . .
O46 O 0.6505(3) 0.0388(3) 0.54203(16) 0.0416(10) Uani 1 1 d . . . . .
O47 O 0.4909(3) 0.3673(4) 0.43772(19) 0.0533(13) Uani 1 1 d . . . . .
O48 O 0.6033(5) 0.4066(4) 0.4908(2) 0.0686(16) Uani 1 1 d . . . . .
H48A H 0.6567 0.3855 0.5031 0.103 Uiso 1 1 calc R U . . .
O49 O 0.8024(3) 0.3653(3) 0.54311(17) 0.0474(11) Uani 1 1 d . . . . .
O50 O 0.8055(4) 0.3047(4) 0.6870(3) 0.0725(17) Uani 1 1 d . . . . .
O51 O 0.8415(4) 0.1744(5) 0.76463(18) 0.0744(19) Uani 1 1 d . . . . .
O52 O 0.9619(3) 0.1583(3) 0.68420(14) 0.0370(9) Uani 1 1 d . . . . .
O53 O 0.3056(3) 0.8708(3) 0.19137(15) 0.0389(10) Uani 1 1 d . . . . .
H53 H 0.2646 0.8435 0.2014 0.058 Uiso 1 1 calc R U . . .
O54 O 0.4322(3) 0.7147(3) 0.16548(14) 0.0308(8) Uani 1 1 d . . . . .
O55 O 0.6262(3) 0.5978(3) 0.14066(13) 0.0281(8) Uani 1 1 d . . . . .
O56 O 0.9950(3) 0.4255(3) 0.07373(17) 0.0446(11) Uani 1 1 d . . . . .
H56 H 1.0422 0.4308 0.0539 0.067 Uiso 1 1 calc R U . . .
O57 O 0.8184(3) 0.5001(3) 0.10320(14) 0.0331(9) Uani 1 1 d . . . . .
O58 O 0.9235(4) 0.6087(4) 0.06751(18) 0.0534(12) Uani 1 1 d . . . . .
O59 O 0.5417(3) 0.1248(3) 0.11142(16) 0.0388(10) Uani 1 1 d . . . . .
O60 O 0.3636(3) 0.2257(3) 0.14091(15) 0.0355(9) Uani 1 1 d . . . . .
O61 O 0.4667(4) 0.0804(4) 0.2001(2) 0.0614(14) Uani 1 1 d . . . . .
H61 H 0.4153 0.0872 0.2187 0.092 Uiso 1 1 calc R U . . .
O62 O 0.3967(4) 0.0581(4) 0.1219(2) 0.0614(14) Uani 1 1 d . . . . .
C1 C 0.6714(8) 0.8935(9) 0.1254(7) 0.132(6) Uani 1 1 d . . . . .
H1 H 0.6113 0.9403 0.1187 0.158 Uiso 1 1 calc R U . . .
C2 C 0.7555(8) 0.9187(7) 0.1245(6) 0.111(5) Uani 1 1 d . . . . .
H2 H 0.7529 0.9822 0.1151 0.133 Uiso 1 1 calc R U . . .
C3 C 0.8464(6) 0.8469(5) 0.1382(3) 0.0581(19) Uani 1 1 d . . . . .
C4 C 0.8486(7) 0.7529(6) 0.1463(4) 0.077(3) Uani 1 1 d . . . . .
H4 H 0.9071 0.7043 0.1537 0.093 Uiso 1 1 calc R U . . .
C5 C 0.7621(7) 0.7297(7) 0.1436(4) 0.075(3) Uani 1 1 d . . . . .
H5 H 0.7648 0.6662 0.1470 0.090 Uiso 1 1 calc R U . . .
C6 C 0.9432(7) 0.8715(6) 0.1390(4) 0.078(3) Uani 1 1 d . . . . .
H6A H 0.9473 0.8826 0.1733 0.094 Uiso 1 1 calc R U . . .
H6B H 0.9997 0.8171 0.1313 0.094 Uiso 1 1 calc R U . . .
C7 C 0.9482(6) 0.9613(6) 0.0997(4) 0.068(2) Uani 1 1 d . . . . .
H7A H 0.9403 0.9520 0.0657 0.081 Uiso 1 1 calc R U . . .
H7B H 0.8942 1.0167 0.1087 0.081 Uiso 1 1 calc R U . . .
C8 C 1.0450(6) 0.9805(6) 0.0988(4) 0.066(2) Uani 1 1 d . . . . .
H8A H 1.0984 0.9263 0.0880 0.079 Uiso 1 1 calc R U . . .
H8B H 1.0545 0.9853 0.1334 0.079 Uiso 1 1 calc R U . . .
C9 C 1.1493(7) 1.1701(7) 0.0173(5) 0.091(3) Uani 1 1 d . . . . .
H9 H 1.2105 1.1786 0.0085 0.109 Uiso 1 1 calc R U . . .
C10 C 1.1444(6) 1.0861(7) 0.0481(5) 0.088(3) Uani 1 1 d . . . . .
H10 H 1.2017 1.0392 0.0590 0.106 Uiso 1 1 calc R U . . .
C11 C 1.0511(5) 1.0723(5) 0.0629(3) 0.0531(18) Uani 1 1 d . . . . .
C12 C 0.9676(6) 1.1483(6) 0.0445(4) 0.065(2) Uani 1 1 d . . . . .
H12 H 0.9051 1.1427 0.0535 0.078 Uiso 1 1 calc R U . . .
C13 C 0.9769(6) 1.2317(6) 0.0129(4) 0.068(2) Uani 1 1 d . . . . .
H13 H 0.9213 1.2803 0.0013 0.081 Uiso 1 1 calc R U . . .
C14 C 0.4521(6) 0.6883(6) 0.2981(4) 0.072(2) Uani 1 1 d . . . . .
H14 H 0.4104 0.7387 0.2776 0.086 Uiso 1 1 calc R U . . .
C15 C 0.5312(6) 0.6203(6) 0.2758(3) 0.063(2) Uani 1 1 d . . . . .
H15 H 0.5432 0.6259 0.2402 0.075 Uiso 1 1 calc R U . . .
C16 C 0.5929(5) 0.5430(5) 0.3073(3) 0.0426(15) Uani 1 1 d . . . . .
C17 C 0.5747(6) 0.5384(5) 0.3610(3) 0.0563(19) Uani 1 1 d . . . . .
H17 H 0.6163 0.4899 0.3825 0.068 Uiso 1 1 calc R U . . .
C18 C 0.4943(6) 0.6067(7) 0.3818(3) 0.064(2) Uani 1 1 d . . . . .
H18 H 0.4801 0.6022 0.4172 0.077 Uiso 1 1 calc R U . . .
C19 C 0.6807(5) 0.4651(6) 0.2847(4) 0.062(2) Uani 1 1 d . . . . .
H19A H 0.6661 0.4569 0.2517 0.074 Uiso 1 1 calc R U . . .
H19B H 0.6906 0.4047 0.3075 0.074 Uiso 1 1 calc R U . . .
C20 C 0.7768(5) 0.4929(6) 0.2778(3) 0.061(2) Uani 1 1 d . . . . .
H20A H 0.7870 0.5084 0.3099 0.073 Uiso 1 1 calc R U . . .
H20B H 0.7693 0.5493 0.2521 0.073 Uiso 1 1 calc R U . . .
C21 C 0.8687(5) 0.4099(6) 0.2609(4) 0.064(2) Uani 1 1 d . . . . .
H21A H 0.8814 0.3559 0.2883 0.076 Uiso 1 1 calc R U . . .
H21B H 0.8560 0.3893 0.2309 0.076 Uiso 1 1 calc R U . . .
C22 C 1.0631(8) 0.5146(8) 0.1865(4) 0.084(3) Uani 1 1 d . . . . .
H22 H 1.0796 0.5377 0.1527 0.100 Uiso 1 1 calc R U . . .
C23 C 0.9869(6) 0.4773(7) 0.1978(3) 0.068(2) Uani 1 1 d . . . . .
H23 H 0.9534 0.4739 0.1712 0.081 Uiso 1 1 calc R U . . .
C24 C 0.9585(5) 0.4444(5) 0.2485(3) 0.0433(15) Uani 1 1 d . . . . .
C25 C 1.0132(6) 0.4487(6) 0.2879(3) 0.060(2) Uani 1 1 d . . . . .
H25 H 0.9970 0.4272 0.3220 0.072 Uiso 1 1 calc R U . . .
C26 C 1.0911(7) 0.4854(8) 0.2750(4) 0.086(3) Uani 1 1 d . . . . .
H26 H 1.1274 0.4883 0.3005 0.103 Uiso 1 1 calc R U . . .
C27 C 1.0983(8) 0.2434(8) 0.1508(4) 0.087(3) Uani 1 1 d . . . . .
H27 H 1.1071 0.2851 0.1214 0.104 Uiso 1 1 calc R U . . .
C28 C 1.0090(8) 0.2300(7) 0.1636(4) 0.078(3) Uani 1 1 d . . . . .
H28 H 0.9574 0.2645 0.1433 0.094 Uiso 1 1 calc R U . . .
C29 C 0.9930(11) 0.1659(12) 0.2061(5) 0.113(5) Uani 1 1 d . . . . .
C30 C 1.0717(15) 0.1187(13) 0.2373(6) 0.154(7) Uani 1 1 d . . . . .
H30 H 1.0646 0.0779 0.2675 0.184 Uiso 1 1 calc R U . . .
C31 C 1.1610(18) 0.1361(16) 0.2209(9) 0.234(13) Uani 1 1 d . . . . .
H31 H 1.2148 0.1025 0.2398 0.280 Uiso 1 1 calc R U . . .
C32 C 0.8598(16) 0.1732(10) 0.2132(8) 0.185(10) Uani 1 1 d . . . . .
H32A H 0.8172 0.2195 0.2345 0.222 Uiso 1 1 calc R U . . .
H32B H 0.8322 0.1791 0.1811 0.222 Uiso 1 1 calc R U . . .
C33 C 0.887(2) 0.0963(13) 0.2345(8) 0.30(2) Uani 1 1 d . . . . .
H33A H 0.9118 0.0916 0.2673 0.356 Uiso 1 1 calc R U . . .
H33B H 0.9344 0.0516 0.2137 0.356 Uiso 1 1 calc R U . . .
C34 C 0.7534(8) 0.0909(10) 0.2399(5) 0.115(5) Uani 1 1 d . . . . .
H34A H 0.7428 0.0810 0.2064 0.139 Uiso 1 1 calc R U . . .
H34B H 0.7530 0.0332 0.2634 0.139 Uiso 1 1 calc R U . . .
C35 C 0.5066(10) 0.2987(7) 0.2364(4) 0.090(3) Uani 1 1 d . . . . .
H35 H 0.4589 0.3306 0.2135 0.108 Uiso 1 1 calc R U . . .
C36 C 0.5905(8) 0.2235(7) 0.2226(3) 0.074(3) Uani 1 1 d . . . . .
H36 H 0.5993 0.2077 0.1896 0.089 Uiso 1 1 calc R U . . .
C37 C 0.6597(7) 0.1728(8) 0.2570(3) 0.077(3) Uani 1 1 d . . . . .
C38 C 0.6473(10) 0.1958(11) 0.3059(4) 0.099(4) Uani 1 1 d . . . . .
H38 H 0.6926 0.1605 0.3296 0.119 Uiso 1 1 calc R U . . .
C39 C 0.5634(12) 0.2752(11) 0.3202(4) 0.106(5) Uani 1 1 d . . . . .
H39 H 0.5549 0.2927 0.3527 0.128 Uiso 1 1 calc R U . . .
C40 C 0.6867(6) 0.5883(5) 0.4709(3) 0.0575(19) Uani 1 1 d . . . . .
H40 H 0.6469 0.5741 0.4999 0.069 Uiso 1 1 calc R U . . .
C41 C 0.6526(5) 0.6763(5) 0.4379(3) 0.0532(18) Uani 1 1 d . . . . .
H41 H 0.5901 0.7190 0.4446 0.064 Uiso 1 1 calc R U . . .
C42 C 0.7145(6) 0.6987(5) 0.3947(3) 0.0523(17) Uani 1 1 d . . . . .
C43 C 0.8096(5) 0.6295(5) 0.3859(3) 0.0502(17) Uani 1 1 d . . . . .
H43 H 0.8521 0.6418 0.3579 0.060 Uiso 1 1 calc R U . . .
C44 C 0.8381(5) 0.5433(5) 0.4198(3) 0.0494(17) Uani 1 1 d . . . . .
H44 H 0.8999 0.4986 0.4142 0.059 Uiso 1 1 calc R U . . .
C45 C 0.6860(8) 0.7938(6) 0.3587(4) 0.082(3) Uani 1 1 d . . . . .
H45A H 0.6739 0.7818 0.3261 0.099 Uiso 1 1 calc R U . . .
H45B H 0.7421 0.8170 0.3525 0.099 Uiso 1 1 calc R U . . .
C46 C 0.5950(6) 0.8744(6) 0.3771(4) 0.071(2) Uani 1 1 d . . . . .
H46A H 0.5356 0.8637 0.3707 0.085 Uiso 1 1 calc R U . . .
H46B H 0.5944 0.8719 0.4139 0.085 Uiso 1 1 calc R U . . .
C47 C 0.5943(6) 0.9732(6) 0.3503(4) 0.074(3) Uani 1 1 d . . . . .
H47A H 0.5842 0.9797 0.3144 0.089 Uiso 1 1 calc R U . . .
H47B H 0.6576 0.9808 0.3522 0.089 Uiso 1 1 calc R U . . .
C48 C 0.3472(6) 1.1681(6) 0.3754(4) 0.071(2) Uani 1 1 d . . . . .
H48 H 0.2869 1.1967 0.3613 0.086 Uiso 1 1 calc R U . . .
C49 C 0.4215(6) 1.0964(6) 0.3525(3) 0.060(2) Uani 1 1 d . . . . .
H49 H 0.4114 1.0784 0.3227 0.072 Uiso 1 1 calc R U . . .
C50 C 0.5128(5) 1.0512(5) 0.3752(3) 0.0557(19) Uani 1 1 d . . . . .
C51 C 0.5238(6) 1.0802(6) 0.4207(4) 0.065(2) Uani 1 1 d . . . . .
H51 H 0.5817 1.0505 0.4370 0.078 Uiso 1 1 calc R U . . .
C52 C 0.4484(7) 1.1532(7) 0.4417(4) 0.079(3) Uani 1 1 d . . . . .
H52 H 0.4559 1.1729 0.4716 0.095 Uiso 1 1 calc R U . . .
N1 N 0.6778(6) 0.7998(6) 0.1361(4) 0.084(2) Uani 1 1 d . . . . .
H1A H 0.6247 0.7853 0.1382 0.101 Uiso 1 1 calc R U . . .
N2 N 1.0678(5) 1.2405(5) -0.0004(3) 0.0623(17) Uani 1 1 d . . . . .
H2A H 1.0741 1.2909 -0.0201 0.075 Uiso 1 1 calc R U . . .
N3 N 0.4366(5) 0.6798(5) 0.3504(3) 0.0655(19) Uani 1 1 d . . . . .
H3 H 0.3884 0.7225 0.3639 0.079 Uiso 1 1 calc R U . . .
N4 N 1.1140(6) 0.5175(6) 0.2244(4) 0.086(3) Uani 1 1 d . . . . .
H4A H 1.1622 0.5402 0.2168 0.104 Uiso 1 1 calc R U . . .
N5 N 1.1734(7) 0.1981(8) 0.1797(5) 0.126(4) Uani 1 1 d . . . . .
H5A H 1.2288 0.2086 0.1718 0.152 Uiso 1 1 calc R U . . .
N6 N 0.4965(8) 0.3241(7) 0.2845(4) 0.099(3) Uani 1 1 d . . . . .
H6 H 0.4471 0.3719 0.2925 0.118 Uiso 1 1 calc R U . . .
N7 N 0.7767(4) 0.5247(4) 0.4607(2) 0.0524(15) Uani 1 1 d . . . . .
H7 H 0.7952 0.4710 0.4807 0.063 Uiso 1 1 calc R U . . .
N8 N 0.3633(6) 1.1952(6) 0.4176(4) 0.083(3) Uani 1 1 d . . . . .
H8 H 0.3179 1.2413 0.4301 0.099 Uiso 1 1 calc R U . . .
O1W O 0.3256(8) 0.4905(8) 0.2876(5) 0.154(4) Uani 1 1 d . . . . .
O2W O 0.2206(7) 0.6421(6) 0.1934(4) 0.150(5) Uani 1 1 d . . . . .
O3W O 0.3792(5) 0.9553(5) 0.2553(2) 0.085(2) Uani 1 1 d . . . . .
O4W O 0.9304(5) 0.3838(4) 0.6318(2) 0.0668(15) Uani 1 1 d . . . . .
O5W O 0.6830(4) 0.5038(4) 0.6020(2) 0.0751(16) Uani 1 1 d . . . . .
O7W O 0.3919(7) 0.0418(5) 0.0188(3) 0.115(3) Uani 1 1 d . . . . .
O8W O 0.928(3) 0.751(3) 0.2648(10) 0.27(2) Uani 0.5 1 d . . P . .

loop_
_atom_site_aniso_label
_atom_site_aniso_U_11
_atom_site_aniso_U_22
_atom_site_aniso_U_33
_atom_site_aniso_U_23
_atom_site_aniso_U_13
_atom_site_aniso_U_12
Mo1 0.0205(2) 0.0239(2) 0.0173(2) -0.00467(16) 0.00061(16) -0.01134(17)
Mo2 0.0169(2) 0.0292(2) 0.0185(2) -0.00265(17) -0.00211(16) -0.01046(17)
Mo3 0.0216(2) 0.0356(3) 0.0210(2) -0.00268(18) -0.00133(17) -0.01338(19)
Mo4 0.0222(2) 0.0227(2) 0.0209(2) -0.00145(17) -0.00259(17) -0.00735(17)
Mo5 0.0190(2) 0.0242(2) 0.0219(2) -0.00595(17) -0.00019(16) -0.00623(17)
Mo6 0.0150(2) 0.0323(2) 0.0198(2) -0.00399(18) -0.00021(16) -0.01118(18)
Mo7 0.0203(2) 0.0249(2) 0.0179(2) -0.00261(17) 0.00075(16) -0.01234(17)
Mo8 0.0243(2) 0.0374(3) 0.0177(2) -0.00374(18) -0.00123(17) -0.0135(2)
Mo9 0.0212(2) 0.0331(2) 0.0194(2) -0.00137(18) -0.00080(17) -0.00968(19)
Mo10 0.0227(2) 0.0338(2) 0.0181(2) -0.00472(18) 0.00225(17) -0.01189(19)
Mo11 0.0178(2) 0.0400(3) 0.0223(2) -0.00317(19) 0.00028(17) -0.00978(19)
Mo12 0.0185(2) 0.0401(3) 0.0199(2) -0.00023(19) -0.00285(17) -0.00815(19)
Fe1 0.0166(5) 0.0248(5) 0.0192(5) -0.0037(4) 0.0001(4) -0.0101(4)
Fe2 0.0191(5) 0.0335(6) 0.0183(5) -0.0025(4) -0.0016(4) -0.0097(4)
P1 0.0252(7) 0.0316(7) 0.0309(7) -0.0054(6) 0.0021(6) -0.0113(6)
P2 0.0426(9) 0.0609(10) 0.0279(8) -0.0219(7) 0.0133(7) -0.0291(8)
P3 0.0223(7) 0.0444(9) 0.0323(8) -0.0037(7) -0.0014(6) -0.0076(6)
P4 0.0210(7) 0.0415(8) 0.0270(7) -0.0023(6) -0.0050(5) -0.0166(6)
P5 0.0279(7) 0.0265(7) 0.0239(7) -0.0100(5) 0.0054(5) -0.0122(6)
P6 0.0212(6) 0.0251(6) 0.0184(6) -0.0038(5) -0.0003(5) -0.0134(5)
P7 0.0230(7) 0.0309(7) 0.0195(6) -0.0029(5) 0.0018(5) -0.0085(6)
P8 0.0445(9) 0.0294(8) 0.0486(10) 0.0021(7) -0.0006(7) -0.0199(7)
O1 0.0216(18) 0.035(2) 0.0211(18) 0.0010(15) -0.0037(14) -0.0085(16)
O2 0.0273(19) 0.0239(19) 0.0243(18) -0.0049(14) -0.0035(14) -0.0135(15)
O3 0.0219(19) 0.045(2) 0.0238(19) -0.0005(16) -0.0014(15) -0.0127(17)
O4 0.0202(17) 0.0243(17) 0.0187(16) -0.0048(14) 0.0008(13) -0.0100(14)
O5 0.0208(17) 0.0254(17) 0.0198(17) -0.0044(14) -0.0028(13) -0.0101(14)
O6 0.0179(17) 0.0265(18) 0.0222(17) -0.0044(14) 0.0009(13) -0.0094(14)
O7 0.0207(18) 0.0331(19) 0.0245(18) -0.0039(15) -0.0028(14) -0.0097(16)
O8 0.0210(18) 0.040(2) 0.0185(17) -0.0034(15) 0.0004(14) -0.0083(16)
O9 0.0187(17) 0.0333(19) 0.0210(17) -0.0035(15) 0.0021(13) -0.0140(15)
O10 0.0247(19) 0.0268(18) 0.0214(18) -0.0034(14) -0.0019(14) -0.0105(15)
O11 0.0217(18) 0.0238(17) 0.0263(18) -0.0075(14) 0.0040(14) -0.0131(14)
O12 0.0203(17) 0.0278(18) 0.0220(17) -0.0049(14) 0.0014(14) -0.0093(14)
O13 0.0251(19) 0.035(2) 0.0224(18) -0.0061(15) 0.0001(14) -0.0116(16)
O14 0.0247(19) 0.037(2) 0.0207(18) -0.0034(15) -0.0003(14) -0.0131(16)
O15 0.0245(19) 0.036(2) 0.0228(18) -0.0026(16) 0.0003(15) -0.0148(16)
O16 0.0231(19) 0.042(2) 0.030(2) -0.0035(17) 0.0019(15) -0.0204(17)
O17 0.0235(19) 0.041(2) 0.030(2) -0.0078(17) 0.0028(15) -0.0083(17)
O18 0.0255(19) 0.0339(19) 0.0196(17) -0.0045(15) 0.0010(14) -0.0119(16)
O19 0.0228(19) 0.041(2) 0.0212(18) -0.0060(16) -0.0011(14) -0.0102(16)
O20 0.033(2) 0.0226(18) 0.032(2) -0.0058(15) -0.0017(16) -0.0066(16)
O21 0.020(2) 0.077(3) 0.026(2) -0.007(2) -0.0008(15) -0.022(2)
O22 0.024(2) 0.044(2) 0.039(2) -0.0078(18) -0.0047(17) -0.0095(17)
O23 0.0231(19) 0.044(2) 0.0267(19) -0.0025(17) -0.0016(15) -0.0140(17)
O24 0.037(2) 0.038(2) 0.050(3) -0.0126(19) 0.0066(19) -0.0209(19)
O25 0.029(2) 0.037(2) 0.031(2) -0.0015(17) -0.0021(16) -0.0061(17)
O26 0.032(2) 0.042(2) 0.0249(19) -0.0100(17) 0.0019(16) -0.0124(18)
O27 0.020(2) 0.055(3) 0.039(2) 0.006(2) -0.0014(17) -0.0079(18)
O28 0.035(2) 0.053(3) 0.028(2) -0.0132(18) 0.0097(17) -0.023(2)
O29 0.034(2) 0.045(2) 0.0248(19) -0.0095(17) 0.0009(16) -0.0181(18)
O30 0.034(2) 0.048(2) 0.027(2) -0.0053(18) 0.0033(16) -0.0150(19)
O31 0.024(2) 0.039(2) 0.035(2) -0.0085(17) 0.0007(16) -0.0077(17)
O32 0.043(2) 0.041(2) 0.033(2) -0.0068(18) -0.0012(18) -0.0283(19)
O33 0.043(2) 0.044(2) 0.025(2) 0.0002(17) 0.0008(17) -0.023(2)
O34 0.031(2) 0.034(2) 0.029(2) 0.0008(16) 0.0021(16) -0.0156(17)
O35 0.026(2) 0.060(3) 0.030(2) 0.005(2) -0.0036(17) -0.0027(19)
O36 0.036(2) 0.036(2) 0.031(2) 0.0023(17) -0.0034(17) -0.0124(18)
O37 0.025(2) 0.059(3) 0.035(2) 0.000(2) -0.0038(17) -0.0160(19)
O38 0.030(2) 0.033(2) 0.029(2) -0.0114(16) 0.0008(16) -0.0045(17)
O39 0.028(2) 0.040(2) 0.037(2) -0.0059(18) -0.0093(17) -0.0075(17)
O40 0.038(2) 0.059(3) 0.029(2) 0.0004(19) -0.0093(18) -0.011(2)
O41 0.052(3) 0.046(2) 0.038(2) 0.0001(19) -0.012(2) -0.029(2)
O42 0.033(2) 0.053(3) 0.060(3) -0.014(2) 0.009(2) -0.020(2)
O43 0.035(2) 0.038(2) 0.029(2) 0.0019(17) -0.0039(17) -0.0167(18)
O44 0.048(3) 0.036(2) 0.042(2) -0.0095(19) 0.000(2) -0.015(2)
O45 0.032(2) 0.065(3) 0.025(2) -0.0038(19) -0.0046(17) -0.017(2)
O46 0.033(2) 0.062(3) 0.036(2) -0.009(2) 0.0007(18) -0.024(2)
O47 0.026(2) 0.066(3) 0.054(3) 0.006(2) -0.008(2) -0.003(2)
O48 0.086(4) 0.084(4) 0.058(3) -0.029(3) 0.014(3) -0.055(3)
O49 0.054(3) 0.034(2) 0.041(2) -0.0042(19) 0.012(2) -0.004(2)
O50 0.058(3) 0.058(3) 0.103(5) -0.040(3) 0.025(3) -0.019(3)
O51 0.082(4) 0.148(6) 0.029(2) -0.034(3) 0.021(2) -0.082(4)
O52 0.039(2) 0.057(3) 0.0233(19) -0.0103(18) 0.0031(17) -0.025(2)
O53 0.042(2) 0.044(2) 0.036(2) -0.0207(19) 0.0150(19) -0.020(2)
O54 0.042(2) 0.0269(19) 0.0255(19) -0.0078(15) -0.0005(16) -0.0124(17)
O55 0.028(2) 0.038(2) 0.0237(18) -0.0099(16) 0.0000(15) -0.0155(17)
O56 0.023(2) 0.059(3) 0.045(3) 0.004(2) 0.0009(18) -0.012(2)
O57 0.0231(19) 0.057(3) 0.0242(19) -0.0068(18) -0.0034(15) -0.0181(18)
O58 0.073(3) 0.060(3) 0.042(3) -0.008(2) -0.003(2) -0.042(3)
O59 0.045(2) 0.028(2) 0.037(2) 0.0068(17) -0.0012(19) -0.0112(18)
O60 0.034(2) 0.037(2) 0.037(2) -0.0008(18) 0.0059(17) -0.0200(18)
O61 0.071(4) 0.066(3) 0.052(3) 0.012(3) -0.008(3) -0.038(3)
O62 0.072(4) 0.050(3) 0.074(4) -0.011(3) -0.005(3) -0.033(3)
C1 0.059(7) 0.080(8) 0.262(19) -0.026(10) -0.036(9) -0.020(6)
C2 0.064(6) 0.056(5) 0.220(15) -0.028(7) -0.021(8) -0.021(5)
C3 0.055(5) 0.049(4) 0.076(5) -0.012(4) -0.006(4) -0.023(4)
C4 0.066(6) 0.054(5) 0.114(8) -0.005(5) -0.011(5) -0.023(4)
C5 0.079(6) 0.071(6) 0.097(7) -0.027(5) -0.004(5) -0.046(5)
C6 0.062(5) 0.058(5) 0.121(8) 0.003(5) -0.019(5) -0.032(4)
C7 0.063(5) 0.058(5) 0.090(6) -0.001(4) -0.013(5) -0.032(4)
C8 0.050(5) 0.054(4) 0.089(6) 0.002(4) -0.004(4) -0.019(4)
C9 0.052(5) 0.073(6) 0.129(9) 0.015(6) 0.016(5) -0.022(5)
C10 0.032(4) 0.072(6) 0.139(10) 0.016(6) 0.006(5) -0.012(4)
C11 0.042(4) 0.045(4) 0.069(5) -0.004(3) 0.001(3) -0.014(3)
C12 0.046(4) 0.061(5) 0.089(6) 0.012(4) -0.020(4) -0.023(4)
C13 0.057(5) 0.052(4) 0.096(7) 0.018(4) -0.027(5) -0.027(4)
C14 0.053(5) 0.067(5) 0.077(6) -0.003(5) -0.014(4) 0.002(4)
C15 0.055(5) 0.086(6) 0.039(4) -0.017(4) -0.009(3) -0.007(4)
C16 0.034(3) 0.049(4) 0.048(4) -0.016(3) 0.002(3) -0.015(3)
C17 0.059(5) 0.055(4) 0.045(4) 0.003(3) -0.005(3) -0.010(4)
C18 0.069(5) 0.084(6) 0.044(4) -0.018(4) 0.015(4) -0.035(5)
C19 0.045(4) 0.065(5) 0.084(6) -0.039(4) 0.010(4) -0.019(4)
C20 0.044(4) 0.065(5) 0.079(6) -0.027(4) 0.013(4) -0.024(4)
C21 0.041(4) 0.062(5) 0.088(6) -0.022(4) 0.011(4) -0.018(4)
C22 0.092(7) 0.099(7) 0.053(5) -0.006(5) 0.028(5) -0.038(6)
C23 0.067(5) 0.095(6) 0.034(4) -0.003(4) -0.004(4) -0.022(5)
C24 0.036(3) 0.045(4) 0.046(4) -0.011(3) 0.004(3) -0.011(3)
C25 0.067(5) 0.076(5) 0.037(4) 0.001(4) -0.003(3) -0.029(4)
C26 0.070(6) 0.116(8) 0.094(8) -0.040(6) -0.009(5) -0.046(6)
C27 0.077(7) 0.091(7) 0.082(7) 0.008(6) 0.010(5) -0.031(6)
C28 0.077(6) 0.091(7) 0.069(6) -0.007(5) -0.006(5) -0.034(5)
C29 0.118(10) 0.183(14) 0.084(8) -0.053(9) 0.042(7) -0.111(10)
C30 0.188(17) 0.190(16) 0.112(11) 0.062(11) -0.030(11) -0.136(15)
C31 0.20(2) 0.21(2) 0.24(2) 0.16(2) -0.095(19) -0.078(18)
C32 0.28(3) 0.060(8) 0.197(19) 0.011(10) -0.105(18) -0.012(11)
C33 0.53(6) 0.093(12) 0.141(17) -0.016(12) 0.03(2) 0.04(2)
C34 0.058(6) 0.162(13) 0.103(9) 0.043(8) -0.005(6) -0.038(7)
C35 0.141(10) 0.076(6) 0.057(6) 0.006(5) -0.039(6) -0.036(7)
C36 0.099(7) 0.086(6) 0.049(5) 0.004(4) -0.023(5) -0.045(6)
C37 0.085(7) 0.113(7) 0.055(5) 0.031(5) -0.026(5) -0.075(6)
C38 0.110(9) 0.171(13) 0.056(6) 0.003(7) -0.028(6) -0.099(9)
C39 0.164(13) 0.172(13) 0.045(5) -0.005(7) -0.019(7) -0.137(11)
C40 0.056(5) 0.050(4) 0.064(5) -0.011(4) 0.006(4) -0.017(4)
C41 0.040(4) 0.049(4) 0.064(5) -0.014(4) 0.003(3) -0.006(3)
C42 0.057(4) 0.044(4) 0.050(4) -0.009(3) -0.006(3) -0.008(3)
C43 0.048(4) 0.049(4) 0.052(4) -0.012(3) 0.002(3) -0.014(3)
C44 0.041(4) 0.044(4) 0.060(4) -0.014(3) -0.005(3) -0.007(3)
C45 0.088(7) 0.056(5) 0.067(6) 0.004(4) 0.015(5) 0.006(5)
C46 0.060(5) 0.051(4) 0.080(6) 0.002(4) 0.004(4) -0.002(4)
C47 0.052(5) 0.064(5) 0.096(7) -0.016(5) 0.009(5) -0.011(4)
C48 0.037(4) 0.073(6) 0.106(7) -0.027(5) -0.005(4) -0.014(4)
C49 0.051(4) 0.071(5) 0.069(5) -0.022(4) -0.003(4) -0.026(4)
C50 0.041(4) 0.057(4) 0.075(5) -0.020(4) 0.007(4) -0.024(3)
C51 0.053(5) 0.068(5) 0.083(6) -0.014(5) -0.015(4) -0.024(4)
C52 0.064(6) 0.090(7) 0.102(7) -0.054(6) 0.009(5) -0.034(5)
N1 0.060(5) 0.095(6) 0.115(7) -0.032(5) -0.012(5) -0.038(5)
N2 0.074(5) 0.052(4) 0.063(4) 0.000(3) -0.001(3) -0.030(3)
N3 0.046(4) 0.057(4) 0.092(5) -0.036(4) 0.024(4) -0.012(3)
N4 0.066(5) 0.097(6) 0.110(7) -0.047(5) 0.047(5) -0.049(5)
N5 0.053(5) 0.122(8) 0.181(12) 0.036(8) -0.001(6) -0.032(5)
N6 0.146(9) 0.091(6) 0.084(6) -0.015(5) 0.001(6) -0.074(6)
N7 0.053(4) 0.043(3) 0.060(4) -0.006(3) -0.007(3) -0.014(3)
N8 0.055(4) 0.083(5) 0.121(7) -0.058(5) 0.028(4) -0.027(4)
O1W 0.143(9) 0.155(9) 0.186(10) -0.086(8) 0.057(8) -0.071(7)
O2W 0.197(9) 0.150(7) 0.160(8) -0.116(7) 0.137(7) -0.138(7)
O3W 0.115(5) 0.105(5) 0.061(4) -0.021(3) 0.026(4) -0.078(4)
O4W 0.087(4) 0.051(3) 0.057(3) -0.011(3) 0.013(3) -0.022(3)
O5W 0.063(4) 0.081(4) 0.082(4) -0.009(3) -0.005(3) -0.026(3)
O7W 0.186(9) 0.089(5) 0.098(6) 0.016(4) -0.047(6) -0.081(6)
O8W 0.29(4) 0.52(6) 0.14(2) -0.07(3) -0.01(2) -0.31(4)

loop_
_atom_type_symbol
_atom_type_description
_atom_type_scat_dispersion_real
_atom_type_scat_dispersion_imag
_atom_type_scat_source
C C 0.0033 0.0016 'International Tables Vol C Tables 4.2.6.8 and 6.1.1.4'
H H 0.0000 0.0000 'International Tables Vol C Tables 4.2.6.8 and 6.1.1.4'
N N 0.0061 0.0033 'International Tables Vol C Tables 4.2.6.8 and 6.1.1.4'
O O 0.0106 0.0060 'International Tables Vol C Tables 4.2.6.8 and 6.1.1.4'
Mo Mo -1.6832 0.6857 'International Tables Vol C Tables 4.2.6.8 and 6.1.1.4'
P P 0.1023 0.0942 'International Tables Vol C Tables 4.2.6.8 and 6.1.1.4'
Fe Fe 0.3463 0.8444 'International Tables Vol C Tables 4.2.6.8 and 6.1.1.4'

loop_
_geom_angle_atom_site_label_1
_geom_angle_atom_site_label_2
_geom_angle_atom_site_label_3
_geom_angle
_geom_angle_site_symmetry_1
_geom_angle_site_symmetry_3
_geom_angle_publ_flag
O34 Mo1 O55 105.29(17) . . ?
O34 Mo1 O6 102.77(17) . . ?
O55 Mo1 O6 95.44(14) . . ?
O34 Mo1 O54 95.18(17) . . ?
O55 Mo1 O54 87.08(15) . . ?
O6 Mo1 O54 160.48(14) . . ?
O34 Mo1 O11 97.94(16) . . ?
O55 Mo1 O11 155.44(14) . . ?
O6 Mo1 O11 86.99(13) . . ?
O54 Mo1 O11 82.94(14) . . ?
O34 Mo1 O4 169.38(15) . . ?
O55 Mo1 O4 83.85(14) . . ?
O6 Mo1 O4 81.37(13) . . ?
O54 Mo1 O4 79.66(14) . . ?
O11 Mo1 O4 72.33(12) . . ?
O34 Mo1 Mo2 100.06(13) . . ?
O55 Mo1 Mo2 48.25(11) . . ?
O6 Mo1 Mo2 49.11(10) . . ?
O54 Mo1 Mo2 135.14(11) . . ?
O11 Mo1 Mo2 135.20(9) . . ?
O4 Mo1 Mo2 90.05(8) . . ?
O36 Mo2 O55 105.55(18) . . ?
O36 Mo2 O6 103.23(17) . . ?
O55 Mo2 O6 95.23(14) . . ?
O36 Mo2 O57 96.63(18) . . ?
O55 Mo2 O57 86.45(15) . . ?
O6 Mo2 O57 158.79(14) . . ?
O36 Mo2 O7 99.03(17) . . ?
O55 Mo2 O7 154.53(15) . . ?
O6 Mo2 O7 85.42(14) . . ?
O57 Mo2 O7 84.17(14) . . ?
O36 Mo2 O9 171.23(16) . . ?
O55 Mo2 O9 82.24(14) . . ?
O6 Mo2 O9 79.66(13) . . ?
O57 Mo2 O9 79.63(14) . . ?
O7 Mo2 O9 72.80(13) . . ?
O36 Mo2 Mo1 100.62(14) . . ?
O55 Mo2 Mo1 47.96(10) . . ?
O6 Mo2 Mo1 49.18(10) . . ?
O57 Mo2 Mo1 134.05(12) . . ?
O7 Mo2 Mo1 133.52(9) . . ?
O9 Mo2 Mo1 87.55(9) . . ?
O37 Mo3 O29 104.93(18) . . ?
O37 Mo3 O13 101.96(19) . . ?
O29 Mo3 O13 95.26(15) . . ?
O37 Mo3 O41 97.07(19) . . ?
O29 Mo3 O41 87.14(17) . . ?
O13 Mo3 O41 159.47(16) . . ?
O37 Mo3 O19 97.02(17) . . ?
O29 Mo3 O19 156.96(15) . . ?
O13 Mo3 O19 86.84(15) . . ?
O41 Mo3 O19 83.24(16) . . ?
O37 Mo3 O14 170.11(16) . 2_756 ?
O29 Mo3 O14 84.39(15) . 2_756 ?
O13 Mo3 O14 80.11(14) . 2_756 ?
O41 Mo3 O14 79.84(15) . 2_756 ?
O19 Mo3 O14 73.35(13) . 2_756 ?
O37 Mo3 Mo8 99.97(14) . . ?
O29 Mo3 Mo8 47.90(12) . . ?
O13 Mo3 Mo8 49.00(10) . . ?
O41 Mo3 Mo8 134.65(13) . . ?
O19 Mo3 Mo8 135.02(11) . . ?
O14 Mo3 Mo8 88.71(9) 2_756 . ?
O39 Mo4 O20 105.96(17) . . ?
O39 Mo4 O12 103.21(17) . . ?
O20 Mo4 O12 95.44(15) . . ?
O39 Mo4 O59 95.73(19) . . ?
O20 Mo4 O59 87.49(17) . . ?
O12 Mo4 O59 159.18(15) . . ?
O39 Mo4 O2 98.67(16) . . ?
O20 Mo4 O2 154.41(15) . . ?
O12 Mo4 O2 85.46(14) . . ?
O59 Mo4 O2 83.19(15) . . ?
O39 Mo4 O10 170.02(16) . 2_665 ?
O20 Mo4 O10 82.32(14) . 2_665 ?
O12 Mo4 O10 81.14(13) . 2_665 ?
O59 Mo4 O10 78.84(15) . 2_665 ?
O2 Mo4 O10 72.52(12) . 2_665 ?
O39 Mo4 Mo5 100.93(14) . . ?
O20 Mo4 Mo5 47.98(11) . . ?
O12 Mo4 Mo5 49.38(10) . . ?
O59 Mo4 Mo5 135.17(12) . . ?
O2 Mo4 Mo5 133.72(10) . . ?
O10 Mo4 Mo5 88.73(9) 2_665 . ?
O22 Mo5 O20 105.75(18) . . ?
O22 Mo5 O12 102.34(17) . . ?
O20 Mo5 O12 95.19(15) . . ?
O22 Mo5 O38 95.78(17) . 2_665 ?
O20 Mo5 O38 87.14(16) . 2_665 ?
O12 Mo5 O38 160.32(14) . 2_665 ?
O22 Mo5 O11 98.37(17) . 2_665 ?
O20 Mo5 O11 155.10(14) . 2_665 ?
O12 Mo5 O11 85.47(14) . 2_665 ?
O38 Mo5 O11 84.33(15) 2_665 2_665 ?
O22 Mo5 O4 169.86(16) . 2_665 ?
O20 Mo5 O4 83.35(14) . 2_665 ?
O12 Mo5 O4 80.87(13) . 2_665 ?
O38 Mo5 O4 79.99(13) 2_665 2_665 ?
O11 Mo5 O4 72.15(12) 2_665 2_665 ?
O22 Mo5 Mo4 100.08(14) . . ?
O20 Mo5 Mo4 48.12(11) . . ?
O12 Mo5 Mo4 48.99(10) . . ?
O38 Mo5 Mo4 135.06(11) 2_665 . ?
O11 Mo5 Mo4 133.49(9) 2_665 . ?
O4 Mo5 Mo4 89.29(8) 2_665 . ?
O31 Mo6 O16 105.34(18) . . ?
O31 Mo6 O5 102.08(16) . . ?
O16 Mo6 O5 95.13(14) . . ?
O31 Mo6 O21 98.12(18) . 2_665 ?
O16 Mo6 O21 85.52(17) . 2_665 ?
O5 Mo6 O21 158.83(14) . 2_665 ?
O31 Mo6 O7 96.53(17) . 2_665 ?
O16 Mo6 O7 156.64(15) . 2_665 ?
O5 Mo6 O7 88.10(14) . 2_665 ?
O21 Mo6 O7 83.34(15) 2_665 2_665 ?
O31 Mo6 O9 169.28(16) . 2_665 ?
O16 Mo6 O9 84.33(14) . 2_665 ?
O5 Mo6 O9 81.27(13) . 2_665 ?
O21 Mo6 O9 77.73(14) 2_665 2_665 ?
O7 Mo6 O9 73.28(13) 2_665 2_665 ?
O31 Mo6 Mo7 100.66(14) . . ?
O16 Mo6 Mo7 47.70(11) . . ?
O5 Mo6 Mo7 48.99(10) . . ?
O21 Mo6 Mo7 132.69(13) 2_665 . ?
O7 Mo6 Mo7 136.14(10) 2_665 . ?
O9 Mo6 Mo7 89.24(9) 2_665 . ?
O26 Mo7 O16 105.56(17) . . ?
O26 Mo7 O5 102.66(17) . . ?
O16 Mo7 O5 94.51(15) . . ?
O26 Mo7 O60 95.44(18) . . ?
O16 Mo7 O60 86.86(16) . . ?
O5 Mo7 O60 160.73(14) . . ?
O26 Mo7 O2 97.21(16) . . ?
O16 Mo7 O2 156.27(14) . . ?
O5 Mo7 O2 86.81(14) . . ?
O60 Mo7 O2 84.39(15) . . ?
O26 Mo7 O10 169.11(16) . 2_665 ?
O16 Mo7 O10 84.06(14) . 2_665 ?
O5 Mo7 O10 81.26(13) . 2_665 ?
O60 Mo7 O10 79.76(14) . 2_665 ?
O2 Mo7 O10 72.70(12) . 2_665 ?
O26 Mo7 Mo6 101.25(14) . . ?
O16 Mo7 Mo6 47.53(11) . . ?
O5 Mo7 Mo6 48.53(10) . . ?
O60 Mo7 Mo6 134.07(12) . . ?
O2 Mo7 Mo6 134.31(10) . . ?
O10 Mo7 Mo6 88.99(9) 2_665 . ?
O40 Mo8 O29 104.8(2) . . ?
O40 Mo8 O13 102.51(18) . . ?
O29 Mo8 O13 95.67(15) . . ?
O40 Mo8 O52 96.31(19) . 2_756 ?
O29 Mo8 O52 86.69(16) . 2_756 ?
O13 Mo8 O52 159.70(15) . 2_756 ?
O40 Mo8 O15 97.99(19) . 2_756 ?
O29 Mo8 O15 155.98(15) . 2_756 ?
O13 Mo8 O15 86.55(14) . 2_756 ?
O52 Mo8 O15 83.35(15) 2_756 2_756 ?
O40 Mo8 O18 170.28(18) . 2_756 ?
O29 Mo8 O18 83.58(15) . 2_756 ?
O13 Mo8 O18 81.17(13) . 2_756 ?
O52 Mo8 O18 79.07(14) 2_756 2_756 ?
O15 Mo8 O18 73.10(14) 2_756 2_756 ?
O40 Mo8 Mo3 100.30(15) . . ?
O29 Mo8 Mo3 48.42(11) . . ?
O13 Mo8 Mo3 48.92(11) . . ?
O52 Mo8 Mo3 134.73(12) 2_756 . ?
O15 Mo8 Mo3 134.49(10) 2_756 . ?
O18 Mo8 Mo3 88.91(9) 2_756 . ?
O30 Mo9 O25 105.33(18) . . ?
O30 Mo9 O1 102.28(17) . . ?
O25 Mo9 O1 95.91(16) . . ?
O30 Mo9 O43 96.79(18) . 2_756 ?
O25 Mo9 O43 85.83(17) . 2_756 ?
O1 Mo9 O43 159.61(14) . 2_756 ?
O30 Mo9 O19 97.35(17) . 2_756 ?
O25 Mo9 O19 155.95(15) . 2_756 ?
O1 Mo9 O19 86.85(15) . 2_756 ?
O43 Mo9 O19 83.61(15) 2_756 2_756 ?
O30 Mo9 O14 170.08(16) . . ?
O25 Mo9 O14 83.29(14) . . ?
O1 Mo9 O14 81.35(14) . . ?
O43 Mo9 O14 78.68(14) 2_756 . ?
O19 Mo9 O14 73.49(13) 2_756 . ?
O30 Mo9 Mo12 100.55(14) . . ?
O25 Mo9 Mo12 47.97(13) . . ?
O1 Mo9 Mo12 49.62(10) . . ?
O43 Mo9 Mo12 133.44(11) 2_756 . ?
O19 Mo9 Mo12 135.45(11) 2_756 . ?
O14 Mo9 Mo12 88.85(9) . . ?
O33 Mo10 O17 105.70(19) . . ?
O33 Mo10 O8 103.68(17) . . ?
O17 Mo10 O8 95.48(15) . . ?
O33 Mo10 O28 93.79(18) . . ?
O17 Mo10 O28 86.19(16) . . ?
O8 Mo10 O28 161.23(15) . . ?
O33 Mo10 O15 96.24(18) . . ?
O17 Mo10 O15 156.75(15) . . ?
O8 Mo10 O15 86.55(14) . . ?
O28 Mo10 O15 84.74(15) . . ?
O33 Mo10 O18 168.29(16) . . ?
O17 Mo10 O18 82.93(15) . . ?
O8 Mo10 O18 82.96(14) . . ?
O28 Mo10 O18 78.69(14) . . ?
O15 Mo10 O18 74.31(14) . . ?
O33 Mo10 Mo11 101.77(14) . . ?
O17 Mo10 Mo11 48.04(11) . . ?
O8 Mo10 Mo11 49.14(11) . . ?
O28 Mo10 Mo11 134.03(12) . . ?
O15 Mo10 Mo11 134.86(10) . . ?
O18 Mo10 Mo11 89.87(9) . . ?
O46 Mo11 O17 106.13(18) . . ?
O46 Mo11 O8 102.41(19) . . ?
O17 Mo11 O8 94.42(15) . . ?
O46 Mo11 O27 95.9(2) . . ?
O17 Mo11 O27 86.78(17) . . ?
O8 Mo11 O27 160.55(16) . . ?
O46 Mo11 O23 97.61(18) . . ?
O17 Mo11 O23 155.27(16) . . ?
O8 Mo11 O23 87.04(14) . . ?
O27 Mo11 O23 83.95(16) . . ?
O46 Mo11 O3 170.05(17) . . ?
O17 Mo11 O3 83.33(15) . . ?
O8 Mo11 O3 79.49(15) . . ?
O27 Mo11 O3 81.38(16) . . ?
O23 Mo11 O3 72.65(14) . . ?
O46 Mo11 Mo10 101.10(15) . . ?
O17 Mo11 Mo10 47.62(11) . . ?
O8 Mo11 Mo10 48.46(10) . . ?
O27 Mo11 Mo10 134.12(13) . . ?
O23 Mo11 Mo10 134.38(11) . . ?
O3 Mo11 Mo10 87.51(9) . . ?
O45 Mo12 O25 104.68(19) . . ?
O45 Mo12 O1 101.86(17) . . ?
O25 Mo12 O1 95.88(16) . . ?
O45 Mo12 O35 96.38(18) . . ?
O25 Mo12 O35 86.72(18) . . ?
O1 Mo12 O35 160.23(15) . . ?
O45 Mo12 O23 97.88(18) . . ?
O25 Mo12 O23 156.21(15) . . ?
O1 Mo12 O23 86.68(15) . . ?
O35 Mo12 O23 83.32(17) . . ?
O45 Mo12 O3 170.05(17) . . ?
O25 Mo12 O3 84.67(15) . . ?
O1 Mo12 O3 80.18(14) . . ?
O35 Mo12 O3 80.56(15) . . ?
O23 Mo12 O3 72.43(14) . . ?
O45 Mo12 Mo9 99.71(14) . . ?
O25 Mo12 Mo9 48.36(11) . . ?
O1 Mo12 Mo9 49.18(11) . . ?
O35 Mo12 Mo9 134.78(14) . . ?
O23 Mo12 Mo9 134.92(10) . . ?
O3 Mo12 Mo9 89.01(9) . . ?
O5 Fe1 O5 180.0 . 2_665 ?
O5 Fe1 O6 83.52(12) . . ?
O5 Fe1 O6 96.47(13) 2_665 . ?
O5 Fe1 O6 96.47(12) . 2_665 ?
O5 Fe1 O6 83.53(12) 2_665 2_665 ?
O6 Fe1 O6 180.0 . 2_665 ?
O5 Fe1 O12 84.68(13) . 2_665 ?
O5 Fe1 O12 95.32(13) 2_665 2_665 ?
O6 Fe1 O12 95.50(12) . 2_665 ?
O6 Fe1 O12 84.50(12) 2_665 2_665 ?
O5 Fe1 O12 95.31(13) . . ?
O5 Fe1 O12 84.69(13) 2_665 . ?
O6 Fe1 O12 84.50(12) . . ?
O6 Fe1 O12 95.50(12) 2_665 . ?
O12 Fe1 O12 180.0 2_665 . ?
O1 Fe2 O1 180.0 2_756 . ?
O1 Fe2 O13 83.17(14) 2_756 2_756 ?
O1 Fe2 O13 96.83(14) . 2_756 ?
O1 Fe2 O13 96.83(14) 2_756 . ?
O1 Fe2 O13 83.17(14) . . ?
O13 Fe2 O13 180.0 2_756 . ?
O1 Fe2 O8 83.74(13) 2_756 . ?
O1 Fe2 O8 96.26(13) . . ?
O13 Fe2 O8 95.27(14) 2_756 . ?
O13 Fe2 O8 84.73(14) . . ?
O1 Fe2 O8 96.26(13) 2_756 2_756 ?
O1 Fe2 O8 83.73(13) . 2_756 ?
O13 Fe2 O8 84.73(14) 2_756 2_756 ?
O13 Fe2 O8 95.27(14) . 2_756 ?
O8 Fe2 O8 180.0 . 2_756 ?
O44 P1 O41 108.2(2) . . ?
O44 P1 O42 108.6(2) . . ?
O41 P1 O42 110.1(3) . . ?
O44 P1 O43 109.2(2) . . ?
O41 P1 O43 112.1(2) . . ?
O42 P1 O43 108.7(3) . . ?
O28 P2 O52 113.6(2) . . ?
O28 P2 O51 110.1(3) . . ?
O52 P2 O51 109.5(3) . . ?
O28 P2 O50 108.5(3) . . ?
O52 P2 O50 108.5(3) . . ?
O51 P2 O50 106.3(4) . . ?
O47 P3 O27 110.7(3) . . ?
O47 P3 O35 110.7(3) . . ?
O27 P3 O35 111.1(2) . . ?
O47 P3 O48 110.3(3) . . ?
O27 P3 O48 106.8(3) . . ?
O35 P3 O48 107.2(3) . . ?
O58 P4 O57 112.4(3) . . ?
O58 P4 O21 111.5(3) . . ?
O57 P4 O21 113.4(2) . . ?
O58 P4 O56 109.7(3) . . ?
O57 P4 O56 103.4(2) . . ?
O21 P4 O56 106.0(2) . . ?
O53 P5 O54 111.6(2) . . ?
O53 P5 O38 110.6(2) . . ?
O54 P5 O38 112.0(2) . . ?
O53 P5 O24 106.4(2) . . ?
O54 P5 O24 105.7(2) . . ?
O38 P5 O24 110.3(2) . . ?
O9 P6 O32 108.1(2) . . ?
O9 P6 O4 108.78(19) . . ?
O32 P6 O4 110.3(2) . . ?
O9 P6 O10 110.23(19) . . ?
O32 P6 O10 110.5(2) . . ?
O4 P6 O10 108.92(19) . . ?
O49 P7 O14 112.5(2) . . ?
O49 P7 O3 108.6(3) . . ?
O14 P7 O3 107.5(2) . . ?
O49 P7 O18 113.5(2) . . ?
O14 P7 O18 107.0(2) . . ?
O3 P7 O18 107.5(2) . . ?
O62 P8 O59 113.8(3) . . ?
O62 P8 O60 109.9(3) . . ?
O59 P8 O60 112.8(2) . . ?
O62 P8 O61 108.4(3) . . ?
O59 P8 O61 104.5(3) . . ?
O60 P8 O61 107.0(3) . . ?
Mo9 O1 Mo12 81.20(14) . . ?
Mo9 O1 Fe2 134.07(18) . . ?
Mo12 O1 Fe2 135.09(18) . . ?
Mo7 O2 Mo4 114.33(15) . . ?
Mo7 O2 H2C 101.8 . . ?
Mo4 O2 H2C 115.1 . . ?
P7 O3 Mo11 127.9(2) . . ?
P7 O3 Mo12 126.3(2) . . ?
Mo11 O3 Mo12 101.61(15) . . ?
P6 O4 Mo1 125.50(19) . . ?
P6 O4 Mo5 126.01(19) . 2_665 ?
Mo1 O4 Mo5 101.26(13) . 2_665 ?
Mo6 O5 Mo7 82.49(13) . . ?
Mo6 O5 Fe1 134.03(17) . . ?
Mo7 O5 Fe1 136.06(17) . . ?
Mo2 O6 Mo1 81.70(13) . . ?
Mo2 O6 Fe1 134.86(16) . . ?
Mo1 O6 Fe1 134.76(17) . . ?
Mo6 O7 Mo2 114.08(17) 2_665 . ?
Mo6 O7 H7C 111.1 2_665 . ?
Mo2 O7 H7C 103.1 . . ?
Mo10 O8 Mo11 82.39(13) . . ?
Mo10 O8 Fe2 134.12(18) . . ?
Mo11 O8 Fe2 133.67(17) . . ?
P6 O9 Mo6 125.38(19) . 2_665 ?
P6 O9 Mo2 126.93(18) . . ?
Mo6 O9 Mo2 99.39(14) 2_665 . ?
P6 O10 Mo7 125.35(19) . 2_665 ?
P6 O10 Mo4 125.86(19) . 2_665 ?
Mo7 O10 Mo4 99.85(13) 2_665 2_665 ?
Mo1 O11 Mo5 113.44(15) . 2_665 ?
Mo1 O11 H11A 98.8 . . ?
Mo5 O11 H11A 111.3 2_665 . ?
Mo4 O12 Mo5 81.63(13) . . ?
Mo4 O12 Fe1 133.83(16) . . ?
Mo5 O12 Fe1 134.29(17) . . ?
Mo3 O13 Mo8 82.07(13) . . ?
Mo3 O13 Fe2 134.41(18) . . ?
Mo8 O13 Fe2 135.78(18) . . ?
P7 O14 Mo9 125.4(2) . . ?
P7 O14 Mo3 128.1(2) . 2_756 ?
Mo9 O14 Mo3 99.39(13) . 2_756 ?
Mo8 O15 Mo10 113.50(17) 2_756 . ?
Mo8 O15 H15C 82.4 2_756 . ?
Mo10 O15 H15C 114.8 . . ?
Mo6 O16 Mo7 84.78(14) . . ?
Mo10 O17 Mo11 84.34(15) . . ?
P7 O18 Mo10 125.2(2) . . ?
P7 O18 Mo8 126.3(2) . 2_756 ?
Mo10 O18 Mo8 98.69(14) . 2_756 ?
Mo3 O19 Mo9 113.29(16) . 2_756 ?
Mo3 O19 H19C 121.7 . . ?
Mo9 O19 H19C 82.6 2_756 . ?
Mo5 O20 Mo4 83.91(15) . . ?
P4 O21 Mo6 137.8(2) . 2_665 ?
Mo11 O23 Mo12 112.49(17) . . ?
Mo11 O23 H23C 110.7 . . ?
Mo12 O23 H23C 96.9 . . ?
P5 O24 H24 109.5 . . ?
Mo12 O25 Mo9 83.67(16) . . ?
P3 O27 Mo11 134.0(2) . . ?
P2 O28 Mo10 133.8(2) . . ?
Mo8 O29 Mo3 83.68(15) . . ?
P6 O32 H32 109.5 . . ?
P3 O35 Mo12 134.9(2) . . ?
P5 O38 Mo5 134.8(2) . 2_665 ?
P1 O41 Mo3 136.4(2) . . ?
P1 O42 H42 109.5 . . ?
P1 O43 Mo9 135.5(2) . 2_756 ?
P1 O44 H44A 109.5 . . ?
P3 O48 H48A 109.5 . . ?
P2 O52 Mo8 134.7(2) . 2_756 ?
P5 O53 H53 109.5 . . ?
P5 O54 Mo1 136.5(2) . . ?
Mo1 O55 Mo2 83.79(14) . . ?
P4 O56 H56 109.5 . . ?
P4 O57 Mo2 136.0(2) . . ?
P8 O59 Mo4 138.2(2) . . ?
P8 O60 Mo7 135.5(2) . . ?
P8 O61 H61 109.5 . . ?
N1 C1 C2 119.3(10) . . ?
N1 C1 H1 120.4 . . ?
C2 C1 H1 120.4 . . ?
C1 C2 C3 120.0(10) . . ?
C1 C2 H2 120.0 . . ?
C3 C2 H2 120.0 . . ?
C4 C3 C2 117.4(8) . . ?
C4 C3 C6 120.2(8) . . ?
C2 C3 C6 122.2(7) . . ?
C3 C4 C5 120.6(9) . . ?
C3 C4 H4 119.7 . . ?
C5 C4 H4 119.7 . . ?
N1 C5 C4 119.1(8) . . ?
N1 C5 H5 120.5 . . ?
C4 C5 H5 120.5 . . ?
C7 C6 C3 113.0(7) . . ?
C7 C6 H6A 109.0 . . ?
C3 C6 H6A 109.0 . . ?
C7 C6 H6B 109.0 . . ?
C3 C6 H6B 109.0 . . ?
H6A C6 H6B 107.8 . . ?
C8 C7 C6 112.2(7) . . ?
C8 C7 H7A 109.2 . . ?
C6 C7 H7A 109.2 . . ?
C8 C7 H7B 109.2 . . ?
C6 C7 H7B 109.2 . . ?
H7A C7 H7B 107.9 . . ?
C7 C8 C11 114.2(7) . . ?
C7 C8 H8A 108.7 . . ?
C11 C8 H8A 108.7 . . ?
C7 C8 H8B 108.7 . . ?
C11 C8 H8B 108.7 . . ?
H8A C8 H8B 107.6 . . ?
N2 C9 C10 122.6(8) . . ?
N2 C9 H9 118.7 . . ?
C10 C9 H9 118.7 . . ?
C9 C10 C11 119.6(8) . . ?
C9 C10 H10 120.2 . . ?
C11 C10 H10 120.2 . . ?
C10 C11 C12 116.1(7) . . ?
C10 C11 C8 119.8(7) . . ?
C12 C11 C8 124.1(7) . . ?
C13 C12 C11 121.9(7) . . ?
C13 C12 H12 119.1 . . ?
C11 C12 H12 119.1 . . ?
N2 C13 C12 119.4(7) . . ?
N2 C13 H13 120.3 . . ?
C12 C13 H13 120.3 . . ?
N3 C14 C15 119.2(8) . . ?
N3 C14 H14 120.4 . . ?
C15 C14 H14 120.4 . . ?
C14 C15 C16 119.9(7) . . ?
C14 C15 H15 120.1 . . ?
C16 C15 H15 120.1 . . ?
C17 C16 C15 118.7(6) . . ?
C17 C16 C19 119.3(7) . . ?
C15 C16 C19 122.1(7) . . ?
C18 C17 C16 119.8(7) . . ?
C18 C17 H17 120.1 . . ?
C16 C17 H17 120.1 . . ?
N3 C18 C17 119.9(7) . . ?
N3 C18 H18 120.1 . . ?
C17 C18 H18 120.1 . . ?
C16 C19 C20 110.8(6) . . ?
C16 C19 H19A 109.5 . . ?
C20 C19 H19A 109.5 . . ?
C16 C19 H19B 109.5 . . ?
C20 C19 H19B 109.5 . . ?
H19A C19 H19B 108.1 . . ?
C19 C20 C21 111.5(6) . . ?
C19 C20 H20A 109.3 . . ?
C21 C20 H20A 109.3 . . ?
C19 C20 H20B 109.3 . . ?
C21 C20 H20B 109.3 . . ?
H20A C20 H20B 108.0 . . ?
C24 C21 C20 109.6(6) . . ?
C24 C21 H21A 109.7 . . ?
C20 C21 H21A 109.7 . . ?
C24 C21 H21B 109.7 . . ?
C20 C21 H21B 109.7 . . ?
H21A C21 H21B 108.2 . . ?
N4 C22 C23 119.9(8) . . ?
N4 C22 H22 120.1 . . ?
C23 C22 H22 120.1 . . ?
C22 C23 C24 121.4(8) . . ?
C22 C23 H23 119.3 . . ?
C24 C23 H23 119.3 . . ?
C23 C24 C25 117.6(7) . . ?
C23 C24 C21 120.8(7) . . ?
C25 C24 C21 121.5(7) . . ?
C26 C25 C24 119.5(8) . . ?
C26 C25 H25 120.2 . . ?
C24 C25 H25 120.2 . . ?
N4 C26 C25 119.7(9) . . ?
N4 C26 H26 120.2 . . ?
C25 C26 H26 120.2 . . ?
N5 C27 C28 121.4(10) . . ?
N5 C27 H27 119.3 . . ?
C28 C27 H27 119.3 . . ?
C27 C28 C29 121.7(11) . . ?
C27 C28 H28 119.2 . . ?
C29 C28 H28 119.2 . . ?
C28 C29 C30 117.3(11) . . ?
C28 C29 C32 109.0(13) . . ?
C30 C29 C32 133.3(12) . . ?
C31 C30 C29 117.0(13) . . ?
C31 C30 H30 121.5 . . ?
C29 C30 H30 121.5 . . ?
N5 C31 C30 123.7(17) . . ?
N5 C31 H31 118.1 . . ?
C30 C31 H31 118.1 . . ?
C33 C32 C29 85(2) . . ?
C33 C32 H32A 114.5 . . ?
C29 C32 H32A 114.5 . . ?
C33 C32 H32B 114.5 . . ?
C29 C32 H32B 114.5 . . ?
H32A C32 H32B 111.6 . . ?
C32 C33 C34 89(2) . . ?
C32 C33 H33A 113.8 . . ?
C34 C33 H33A 113.8 . . ?
C32 C33 H33B 113.8 . . ?
C34 C33 H33B 113.8 . . ?
H33A C33 H33B 111.0 . . ?
C37 C34 C33 123.6(11) . . ?
C37 C34 H34A 106.4 . . ?
C33 C34 H34A 106.4 . . ?
C37 C34 H34B 106.4 . . ?
C33 C34 H34B 106.4 . . ?
H34A C34 H34B 106.5 . . ?
N6 C35 C36 118.9(10) . . ?
N6 C35 H35 120.6 . . ?
C36 C35 H35 120.6 . . ?
C37 C36 C35 121.2(9) . . ?
C37 C36 H36 119.4 . . ?
C35 C36 H36 119.4 . . ?
C36 C37 C38 119.8(12) . . ?
C36 C37 C34 119.9(10) . . ?
C38 C37 C34 120.3(10) . . ?
C37 C38 C39 119.7(11) . . ?
C37 C38 H38 120.2 . . ?
C39 C38 H38 120.2 . . ?
N6 C39 C38 118.5(10) . . ?
N6 C39 H39 120.8 . . ?
C38 C39 H39 120.8 . . ?
N7 C40 C41 120.6(7) . . ?
N7 C40 H40 119.7 . . ?
C41 C40 H40 119.7 . . ?
C40 C41 C42 119.4(6) . . ?
C40 C41 H41 120.3 . . ?
C42 C41 H41 120.3 . . ?
C41 C42 C43 117.8(7) . . ?
C41 C42 C45 123.0(7) . . ?
C43 C42 C45 119.2(7) . . ?
C44 C43 C42 119.8(7) . . ?
C44 C43 H43 120.1 . . ?
C42 C43 H43 120.1 . . ?
N7 C44 C43 120.6(6) . . ?
N7 C44 H44 119.7 . . ?
C43 C44 H44 119.7 . . ?
C42 C45 C46 116.7(7) . . ?
C42 C45 H45A 108.1 . . ?
C46 C45 H45A 108.1 . . ?
C42 C45 H45B 108.1 . . ?
C46 C45 H45B 108.1 . . ?
H45A C45 H45B 107.3 . . ?
C47 C46 C45 112.6(7) . . ?
C47 C46 H46A 109.1 . . ?
C45 C46 H46A 109.1 . . ?
C47 C46 H46B 109.1 . . ?
C45 C46 H46B 109.1 . . ?
H46A C46 H46B 107.8 . . ?
C46 C47 C50 110.9(7) . . ?
C46 C47 H47A 109.5 . . ?
C50 C47 H47A 109.5 . . ?
C46 C47 H47B 109.5 . . ?
C50 C47 H47B 109.5 . . ?
H47A C47 H47B 108.0 . . ?
N8 C48 C49 119.7(8) . . ?
N8 C48 H48 120.2 . . ?
C49 C48 H48 120.2 . . ?
C48 C49 C50 119.7(8) . . ?
C48 C49 H49 120.1 . . ?
C50 C49 H49 120.1 . . ?
C51 C50 C49 117.9(7) . . ?
C51 C50 C47 122.1(8) . . ?
C49 C50 C47 120.0(8) . . ?
C52 C51 C50 120.5(8) . . ?
C52 C51 H51 119.7 . . ?
C50 C51 H51 119.7 . . ?
N8 C52 C51 118.8(8) . . ?
N8 C52 H52 120.6 . . ?
C51 C52 H52 120.6 . . ?
C5 N1 C1 123.1(8) . . ?
C5 N1 H1A 118.5 . . ?
C1 N1 H1A 118.5 . . ?
C13 N2 C9 120.3(7) . . ?
C13 N2 H2A 119.8 . . ?
C9 N2 H2A 119.8 . . ?
C18 N3 C14 122.6(6) . . ?
C18 N3 H3 118.7 . . ?
C14 N3 H3 118.7 . . ?
C22 N4 C26 121.9(8) . . ?
C22 N4 H4A 119.0 . . ?
C26 N4 H4A 119.0 . . ?
C27 N5 C31 118.8(13) . . ?
C27 N5 H5A 120.6 . . ?
C31 N5 H5A 120.6 . . ?
C35 N6 C39 121.9(11) . . ?
C35 N6 H6 119.1 . . ?
C39 N6 H6 119.1 . . ?
C44 N7 C40 121.8(6) . . ?
C44 N7 H7 119.1 . . ?
C40 N7 H7 119.1 . . ?
C48 N8 C52 123.3(7) . . ?
C48 N8 H8 118.3 . . ?
C52 N8 H8 118.3 . . ?

loop_
_geom_bond_atom_site_label_1
_geom_bond_atom_site_label_2
_geom_bond_distance
_geom_bond_site_symmetry_2
_geom_bond_publ_flag
Mo1 O34 1.717(4) . ?
Mo1 O55 1.983(4) . ?
Mo1 O6 2.031(3) . ?
Mo1 O54 2.113(4) . ?
Mo1 O11 2.172(4) . ?
Mo1 O4 2.350(3) . ?
Mo1 Mo2 2.6549(13) . ?
Mo2 O36 1.720(4) . ?
Mo2 O55 1.992(4) . ?
Mo2 O6 2.028(4) . ?
Mo2 O57 2.104(4) . ?
Mo2 O7 2.160(4) . ?
Mo2 O9 2.380(4) . ?
Mo3 O37 1.728(4) . ?
Mo3 O29 1.997(4) . ?
Mo3 O13 2.019(4) . ?
Mo3 O41 2.085(4) . ?
Mo3 O19 2.156(4) . ?
Mo3 O14 2.367(4) 2_756 ?
Mo3 Mo8 2.6532(12) . ?
Mo4 O39 1.731(4) . ?
Mo4 O20 1.988(4) . ?
Mo4 O12 2.025(4) . ?
Mo4 O59 2.121(4) . ?
Mo4 O2 2.152(3) . ?
Mo4 O10 2.366(4) 2_665 ?
Mo4 Mo5 2.6557(15) . ?
Mo5 O22 1.716(4) . ?
Mo5 O20 1.984(4) . ?
Mo5 O12 2.038(3) . ?
Mo5 O38 2.116(4) 2_665 ?
Mo5 O11 2.178(4) 2_665 ?
Mo5 O4 2.354(4) 2_665 ?
Mo6 O31 1.722(4) . ?
Mo6 O16 1.972(4) . ?
Mo6 O5 2.012(3) . ?
Mo6 O21 2.106(4) 2_665 ?
Mo6 O7 2.151(4) 2_665 ?
Mo6 O9 2.364(3) 2_665 ?
Mo6 Mo7 2.6622(11) . ?
Mo7 O26 1.720(4) . ?
Mo7 O16 1.977(4) . ?
Mo7 O5 2.026(3) . ?
Mo7 O60 2.129(4) . ?
Mo7 O2 2.150(4) . ?
Mo7 O10 2.359(3) 2_665 ?
Mo8 O40 1.725(4) . ?
Mo8 O29 1.981(4) . ?
Mo8 O13 2.022(4) . ?
Mo8 O52 2.129(4) 2_756 ?
Mo8 O15 2.140(4) 2_756 ?
Mo8 O18 2.395(4) 2_756 ?
Mo9 O30 1.728(4) . ?
Mo9 O25 1.992(4) . ?
Mo9 O1 2.028(4) . ?
Mo9 O43 2.109(4) 2_756 ?
Mo9 O19 2.157(4) 2_756 ?
Mo9 O14 2.359(4) . ?
Mo9 Mo12 2.6484(16) . ?
Mo10 O33 1.721(4) . ?
Mo10 O17 1.989(4) . ?
Mo10 O8 2.023(4) . ?
Mo10 O28 2.144(4) . ?
Mo10 O15 2.148(4) . ?
Mo10 O18 2.331(4) . ?
Mo10 Mo11 2.6788(14) . ?
Mo11 O46 1.709(4) . ?
Mo11 O17 2.002(4) . ?
Mo11 O8 2.044(4) . ?
Mo11 O27 2.110(4) . ?
Mo11 O23 2.155(4) . ?
Mo11 O3 2.315(4) . ?
Mo12 O45 1.733(4) . ?
Mo12 O25 1.979(4) . ?
Mo12 O1 2.041(4) . ?
Mo12 O35 2.114(4) . ?
Mo12 O23 2.164(4) . ?
Mo12 O3 2.319(4) . ?
Fe1 O5 2.170(3) . ?
Fe1 O5 2.170(3) 2_665 ?
Fe1 O6 2.249(4) . ?
Fe1 O6 2.249(4) 2_665 ?
Fe1 O12 2.331(4) 2_665 ?
Fe1 O12 2.331(4) . ?
Fe2 O1 2.199(4) 2_756 ?
Fe2 O1 2.199(4) . ?
Fe2 O13 2.220(4) 2_756 ?
Fe2 O13 2.220(4) . ?
Fe2 O8 2.258(4) . ?
Fe2 O8 2.258(4) 2_756 ?
P1 O44 1.565(4) . ?
P1 O41 1.570(4) . ?
P1 O42 1.569(4) . ?
P1 O43 1.572(4) . ?
P2 O28 1.554(4) . ?
P2 O52 1.557(4) . ?
P2 O51 1.570(5) . ?
P2 O50 1.608(6) . ?
P3 O47 1.536(5) . ?
P3 O27 1.572(5) . ?
P3 O35 1.580(4) . ?
P3 O48 1.598(5) . ?
P4 O58 1.529(5) . ?
P4 O57 1.558(4) . ?
P4 O21 1.580(4) . ?
P4 O56 1.621(4) . ?
P5 O53 1.561(4) . ?
P5 O54 1.562(4) . ?
P5 O38 1.575(4) . ?
P5 O24 1.589(4) . ?
P6 O9 1.568(4) . ?
P6 O32 1.572(4) . ?
P6 O4 1.575(3) . ?
P6 O10 1.589(4) . ?
P7 O49 1.539(4) . ?
P7 O14 1.581(4) . ?
P7 O3 1.596(4) . ?
P7 O18 1.598(4) . ?
P8 O62 1.524(5) . ?
P8 O59 1.554(5) . ?
P8 O60 1.574(4) . ?
P8 O61 1.634(5) . ?
O2 H2C 0.7377 . ?
O4 Mo5 2.354(4) 2_665 ?
O7 Mo6 2.151(4) 2_665 ?
O7 H7C 0.8538 . ?
O9 Mo6 2.364(3) 2_665 ?
O10 Mo7 2.359(3) 2_665 ?
O10 Mo4 2.366(4) 2_665 ?
O11 Mo5 2.178(4) 2_665 ?
O11 H11A 0.8917 . ?
O14 Mo3 2.366(4) 2_756 ?
O15 Mo8 2.140(4) 2_756 ?
O15 H15C 0.9159 . ?
O18 Mo8 2.395(4) 2_756 ?
O19 Mo9 2.157(4) 2_756 ?
O19 H19C 0.9092 . ?
O21 Mo6 2.105(4) 2_665 ?
O23 H23C 0.9857 . ?
O24 H24 0.8200 . ?
O32 H32 0.8200 . ?
O38 Mo5 2.116(4) 2_665 ?
O42 H42 0.8200 . ?
O43 Mo9 2.109(4) 2_756 ?
O44 H44A 0.8200 . ?
O48 H48A 0.8200 . ?
O52 Mo8 2.129(4) 2_756 ?
O53 H53 0.8200 . ?
O56 H56 0.8200 . ?
O61 H61 0.8200 . ?
C1 N1 1.357(14) . ?
C1 C2 1.390(14) . ?
C1 H1 0.9300 . ?
C2 C3 1.433(13) . ?
C2 H2 0.9300 . ?
C3 C4 1.378(11) . ?
C3 C6 1.571(11) . ?
C4 C5 1.424(12) . ?
C4 H4 0.9300 . ?
C5 N1 1.326(12) . ?
C5 H5 0.9300 . ?
C6 C7 1.561(12) . ?
C6 H6A 0.9700 . ?
C6 H6B 0.9700 . ?
C7 C8 1.519(11) . ?
C7 H7A 0.9700 . ?
C7 H7B 0.9700 . ?
C8 C11 1.546(10) . ?
C8 H8A 0.9700 . ?
C8 H8B 0.9700 . ?
C9 N2 1.363(11) . ?
C9 C10 1.387(13) . ?
C9 H9 0.9300 . ?
C10 C11 1.426(11) . ?
C10 H10 0.9300 . ?
C11 C12 1.425(10) . ?
C12 C13 1.408(11) . ?
C12 H12 0.9300 . ?
C13 N2 1.358(10) . ?
C13 H13 0.9300 . ?
C14 N3 1.366(11) . ?
C14 C15 1.395(11) . ?
C14 H14 0.9300 . ?
C15 C16 1.414(10) . ?
C15 H15 0.9300 . ?
C16 C17 1.406(10) . ?
C16 C19 1.545(9) . ?
C17 C18 1.391(11) . ?
C17 H17 0.9300 . ?
C18 N3 1.354(11) . ?
C18 H18 0.9300 . ?
C19 C20 1.561(10) . ?
C19 H19A 0.9700 . ?
C19 H19B 0.9700 . ?
C20 C21 1.562(10) . ?
C20 H20A 0.9700 . ?
C20 H20B 0.9700 . ?
C21 C24 1.531(10) . ?
C21 H21A 0.9700 . ?
C21 H21B 0.9700 . ?
C22 N4 1.347(13) . ?
C22 C23 1.372(14) . ?
C22 H22 0.9300 . ?
C23 C24 1.401(10) . ?
C23 H23 0.9300 . ?
C24 C25 1.424(10) . ?
C25 C26 1.390(12) . ?
C25 H25 0.9300 . ?
C26 N4 1.375(14) . ?
C26 H26 0.9300 . ?
C27 N5 1.331(14) . ?
C27 C28 1.362(14) . ?
C27 H27 0.9300 . ?
C28 C29 1.389(16) . ?
C28 H28 0.9300 . ?
C29 C30 1.41(2) . ?
C29 C32 1.88(2) . ?
C30 C31 1.40(3) . ?
C30 H30 0.9300 . ?
C31 N5 1.334(19) . ?
C31 H31 0.9300 . ?
C32 C33 1.150(19) . ?
C32 H32A 0.9700 . ?
C32 H32B 0.9700 . ?
C33 C34 1.95(4) . ?
C33 H33A 0.9700 . ?
C33 H33B 0.9700 . ?
C34 C37 1.570(17) . ?
C34 H34A 0.9700 . ?
C34 H34B 0.9700 . ?
C35 N6 1.376(12) . ?
C35 C36 1.409(15) . ?
C35 H35 0.9300 . ?
C36 C37 1.380(12) . ?
C36 H36 0.9300 . ?
C37 C38 1.380(14) . ?
C38 C39 1.449(18) . ?
C38 H38 0.9300 . ?
C39 N6 1.377(15) . ?
C39 H39 0.9300 . ?
C40 N7 1.356(9) . ?
C40 C41 1.418(11) . ?
C40 H40 0.9300 . ?
C41 C42 1.416(11) . ?
C41 H41 0.9300 . ?
C42 C43 1.435(10) . ?
C42 C45 1.527(11) . ?
C43 C44 1.403(10) . ?
C43 H43 0.9300 . ?
C44 N7 1.353(9) . ?
C44 H44 0.9300 . ?
C45 C46 1.549(11) . ?
C45 H45A 0.9700 . ?
C45 H45B 0.9700 . ?
C46 C47 1.520(12) . ?
C46 H46A 0.9700 . ?
C46 H46B 0.9700 . ?
C47 C50 1.528(11) . ?
C47 H47A 0.9700 . ?
C47 H47B 0.9700 . ?
C48 N8 1.337(12) . ?
C48 C49 1.401(11) . ?
C48 H48 0.9300 . ?
C49 C50 1.426(11) . ?
C49 H49 0.9300 . ?
C50 C51 1.408(11) . ?
C51 C52 1.396(12) . ?
C51 H51 0.9300 . ?
C52 N8 1.370(12) . ?
C52 H52 0.9300 . ?
N1 H1A 0.8600 . ?
N2 H2A 0.8600 . ?
N3 H3 0.8600 . ?
N4 H4A 0.8600 . ?
N5 H5A 0.8600 . ?
N6 H6 0.8600 . ?
N7 H7 0.8600 . ?
N8 H8 0.8600 . ?
